data_7703906
loop_
_publ_author_name
'Pearce, Kyle G.'
'Simenok, Vladimir'
'Crossley, Ian R.'

_publ_section_title
;
 Phosphacycloalkyldiones: synthesis and coordinative behaviour of 6- and
 7-member cyclic diketophosphanyls.
;
_journal_issue 17
_journal_name_full 'Dalton transactions (Cambridge, England : 2003)'
_journal_page_first 5482
_journal_page_last 5492
_journal_paper_doi 10.1039/d0dt00864h
_journal_volume 49
_journal_year 2020
_chemical_formula_moiety 'C17 H26 Cl2 O2 P2 Pt'
_chemical_formula_sum 'C17 H26 Cl2 O2 P2 Pt'
_chemical_formula_weight 590.31
_chemical_properties_physical Air-sensitive,Moisture-sensitive
_space_group_crystal_system orthorhombic
_space_group_IT_number 19
_space_group_name_Hall 'P 2ac 2ab'
_space_group_name_H-M_alt 'P 21 21 21'
_atom_sites_solution_hydrogens geom
_atom_sites_solution_primary dual
_audit_creation_date 2020-01-09
_audit_creation_method
;
Olex2 1.3
(compiled 2019.09.11 svn.r3662 for OlexSys, GUI svn.r5938)
;
_audit_update_record
;
2020-03-04 deposited with the CCDC.	2020-03-31 downloaded from the CCDC.
;
_cell_angle_alpha 90
_cell_angle_beta 90
_cell_angle_gamma 90
_cell_formula_units_Z 4
_cell_length_a 7.4569(9)
_cell_length_b 10.591(2)
_cell_length_c 26.251(4)
_cell_measurement_reflns_used 1197
_cell_measurement_temperature 100
_cell_measurement_theta_max 56.9010
_cell_measurement_theta_min 3.3560
_cell_volume 2073.2(6)
_computing_cell_refinement 'CrysAlisPro 1.171.39.29c (Rigaku OD, 2017)'
_computing_data_collection 'CrysAlisPro 1.171.39.29c (Rigaku OD, 2017)'
_computing_data_reduction 'CrysAlisPro 1.171.39.29c (Rigaku OD, 2017)'
_computing_molecular_graphics 'Olex2 1.3 (Dolomanov et al., 2009)'
_computing_publication_material 'Olex2 1.3 (Dolomanov et al., 2009)'
_computing_structure_refinement 'ShelXL 2018/3 (Sheldrick, 2015)'
_computing_structure_solution 'ShelXT n/a (Sheldrick, 2015)'
_diffrn_ambient_temperature 100
_diffrn_detector 'CCD plate'
_diffrn_measured_fraction_theta_full 0.994
_diffrn_measured_fraction_theta_max 0.990
_diffrn_measurement_details
;
List of Runs (angles in degrees, time in seconds):

  # Type    Start    End  Width  t~exp~   \w     \q     \k     \f   Frames
#--------------------------------------------------------------------------
  1  \w    -36.00  31.00   1.00   47.50    --    5.00  18.00  58.00   67
  2  \w   -125.00 -97.00   1.00   47.50    --  -89.00  18.00  58.00   28
  3  \w     48.00  91.00   1.00   47.50    --    5.00  18.00  58.00   43
  4  \w   -175.00  -2.00   1.00   47.50    --  -89.00  60.00-180.00  173
  5  \w   -161.00  -4.00   1.00   47.50    --  -89.00  60.00 120.00  157
  6  \w   -108.00  -1.00   1.00   47.50    --  -89.00  57.00 150.00  107
;
_diffrn_measurement_device 'four-circle diffractometer'
_diffrn_measurement_device_type 'XtaLAB AFC11 (RCD3): quarter-chi single'
_diffrn_measurement_method '\w scans'
_diffrn_orient_matrix_type 'CrysAlisPro convention (1999,Acta A55,543-557)'
_diffrn_orient_matrix_UB_11 0.0551756000
_diffrn_orient_matrix_UB_12 0.0537849000
_diffrn_orient_matrix_UB_13 -0.0522670000
_diffrn_orient_matrix_UB_21 -0.0315175000
_diffrn_orient_matrix_UB_22 -0.1303474000
_diffrn_orient_matrix_UB_23 -0.0244795000
_diffrn_orient_matrix_UB_31 -0.1964664000
_diffrn_orient_matrix_UB_32 0.0358806000
_diffrn_orient_matrix_UB_33 -0.0107005000
_diffrn_radiation_monochromator graphite
_diffrn_radiation_probe x-ray
_diffrn_radiation_type 'Cu K\a'
_diffrn_radiation_wavelength 1.54184
_diffrn_reflns_av_R_equivalents 0.1356
_diffrn_reflns_av_unetI/netI 0.1724
_diffrn_reflns_Laue_measured_fraction_full 0.994
_diffrn_reflns_Laue_measured_fraction_max 0.990
_diffrn_reflns_limit_h_max 6
_diffrn_reflns_limit_h_min -8
_diffrn_reflns_limit_k_max 6
_diffrn_reflns_limit_k_min -12
_diffrn_reflns_limit_l_max 31
_diffrn_reflns_limit_l_min -31
_diffrn_reflns_number 8810
_diffrn_reflns_point_group_measured_fraction_full 0.987
_diffrn_reflns_point_group_measured_fraction_max 0.981
_diffrn_reflns_theta_full 67.684
_diffrn_reflns_theta_max 68.247
_diffrn_reflns_theta_min 3.367
_diffrn_source 'fine-focus sealed X-ray tube'
_diffrn_source_type 'Enhance (Cu) X-ray Source'
_exptl_absorpt_coefficient_mu 16.553
_exptl_absorpt_correction_T_max 1.00000
_exptl_absorpt_correction_T_min 0.21583
_exptl_absorpt_correction_type multi-scan
_exptl_absorpt_process_details
;
CrysAlisPro 1.171.39.29c (Rigaku Oxford Diffraction, 2017)
Empirical absorption correction using spherical harmonics,
 implemented in SCALE3 ABSPACK scaling algorithm.
;
_exptl_crystal_colour 'clear colourless'
_exptl_crystal_colour_lustre clear
_exptl_crystal_colour_primary colourless
_exptl_crystal_density_diffrn 1.891
_exptl_crystal_description plate
_exptl_crystal_F_000 1144
_exptl_crystal_size_max 0.02
_exptl_crystal_size_mid 0.02
_exptl_crystal_size_min 0.01
_refine_diff_density_max 2.261
_refine_diff_density_min -3.047
_refine_diff_density_rms 0.247
_refine_ls_abs_structure_details
;
 Flack x determined using 359 quotients [(I+)-(I-)]/[(I+)+(I-)]
 (Parsons, Flack and Wagner, Acta Cryst. B69 (2013) 249-259).
;
_refine_ls_abs_structure_Flack -0.06(2)
_refine_ls_extinction_method none
_refine_ls_goodness_of_fit_ref 1.010
_refine_ls_hydrogen_treatment constr
_refine_ls_matrix_type full
_refine_ls_number_parameters 172
_refine_ls_number_reflns 3724
_refine_ls_number_restraints 54
_refine_ls_restrained_S_all 1.003
_refine_ls_R_factor_all 0.1763
_refine_ls_R_factor_gt 0.1055
_refine_ls_shift/su_max 0.000
_refine_ls_shift/su_mean 0.000
_refine_ls_structure_factor_coef Fsqd
_refine_ls_weighting_details 'w=1/[\s^2^(Fo^2^)+(0.1272P)^2^] where P=(Fo^2^+2Fc^2^)/3'
_refine_ls_weighting_scheme calc
_refine_ls_wR_factor_gt 0.2316
_refine_ls_wR_factor_ref 0.3003
_reflns_Friedel_coverage 0.712
_reflns_Friedel_fraction_full 0.977
_reflns_Friedel_fraction_max 0.969
_reflns_number_gt 1793
_reflns_number_total 3724
_reflns_threshold_expression 'I > 2\s(I)'
_cod_data_source_file d0dt00864h2.cif
_cod_data_source_block compound-4
_cod_depositor_comments 'Adding full bibliography for 7703903--7703909.cif.'
_cod_database_code 7703906
_shelx_shelxl_version_number 2018/3
_chemical_oxdiff_formula 'C17 H10 Cl2 O2 P2 Pt1 '
_shelx_space_group_comment
;
The symmetry employed for this shelxl refinement is uniquely defined
by the following loop, which should always be used as a source of
symmetry information in preference to the above space-group names.
They are only intended as comments.
;
_reflns_odcompleteness_completeness 99.54
_reflns_odcompleteness_iscentric 1
_reflns_odcompleteness_theta 66.97
_olex2_refinement_description
;
1. Fixed Uiso
 At 1.2 times of:
  All C(H) groups, All C(H,H) groups
 At 1.5 times of:
  All C(H,H,H) groups
2. Uiso/Uaniso restraints and constraints
C1 \\sim O1 \\sim C5 \\sim O2: within 2A with sigma of 0.04 and sigma for
terminal atoms of 0.08 within 2A
C2 \\sim C4: within 2A with sigma of 0.04 and sigma for terminal atoms of 0.08
within 2A
C12 \\sim C16 \\sim C14: within 2A with sigma of 0.04 and sigma for terminal
atoms of 0.08 within 2A
C17 \\sim C13 \\sim C15: within 2A with sigma of 0.04 and sigma for terminal
atoms of 0.08 within 2A
Uanis(C2) = Uanis(C4)
Uanis(C16) = Uanis(C17) = Uanis(C14) = Uanis(C15) = Uanis(C12) = Uanis(C13)
3. Rigid body (RIGU) restrains
 C6, C11, C10, C9, C8, C7
 with sigma for 1-2 distances of 0.004 and sigma for 1-3 distances of 0.004
 C5, O2
 with sigma for 1-2 distances of 0.004 and sigma for 1-3 distances of 0.004
 C1, O1
 with sigma for 1-2 distances of 0.004 and sigma for 1-3 distances of 0.004
4.a Secondary CH2 refined with riding coordinates:
 C4(H4A,H4B), C16(H16A,H16B), C3(H3A,H3B), C12(H12A,H12B), C14(H14A,H14B),
 C2(H2A,H2B)
4.b Aromatic/amide H refined with riding coordinates:
 C7(H7), C8(H8), C9(H9), C10(H10), C11(H11)
4.c Fitted hexagon refined as free rotating group:
 C6(C7,C8,C9,C10,C11)
4.d Idealised Me refined as rotating group:
 C17(H17A,H17B,H17C), C15(H15A,H15B,H15C), C13(H13A,H13B,H13C)
;
_olex2_submission_special_instructions 'No special instructions were received'
_oxdiff_exptl_absorpt_empirical_details
;
Empirical correction (ABSPACK) includes:
- Absorption correction using spherical harmonics
- Frame scaling
;
_oxdiff_exptl_absorpt_empirical_full_max 2.350
_oxdiff_exptl_absorpt_empirical_full_min 0.272

loop_
_space_group_symop_operation_xyz
'x, y, z'
'-x+1/2, -y, z+1/2'
'-x, y+1/2, -z+1/2'
'x+1/2, -y+1/2, -z'

loop_
_atom_site_label
_atom_site_type_symbol
_atom_site_fract_x
_atom_site_fract_y
_atom_site_fract_z
_atom_site_U_iso_or_equiv
_atom_site_adp_type
_atom_site_occupancy
_atom_site_site_symmetry_order
_atom_site_calc_flag
_atom_site_refinement_flags_posn
_atom_site_refinement_flags_adp
_atom_site_refinement_flags_occupancy
_atom_site_disorder_assembly
_atom_site_disorder_group
Pt1 Pt 0.3199(2) 0.3824(2) 0.65575(6) 0.0748(6) Uani 1 1 d . . . . .
Cl2 Cl 0.1519(13) 0.3588(11) 0.7291(4) 0.085(3) Uani 1 1 d . . . . .
P1 P 0.4799(13) 0.3888(13) 0.5838(4) 0.074(3) Uani 1 1 d . . . . .
P2 P 0.3783(13) 0.5814(11) 0.6838(4) 0.072(3) Uani 1 1 d . . . . .
Cl1 Cl 0.2491(15) 0.1690(12) 0.6365(4) 0.085(3) Uani 1 1 d . . . . .
O1 O 0.797(5) 0.516(4) 0.5819(13) 0.101(11) Uani 1 1 d . U . . .
O2 O 0.408(5) 0.209(3) 0.5136(13) 0.108(12) Uani 1 1 d . U . . .
C1 C 0.730(6) 0.417(5) 0.5926(17) 0.087(13) Uani 1 1 d . U . . .
C4 C 0.631(6) 0.140(6) 0.5743(17) 0.108(13) Uani 1 1 d . . . . .
H4A H 0.724580 0.122583 0.548436 0.129 Uiso 1 1 calc R U . . .
H4B H 0.569435 0.059452 0.581820 0.129 Uiso 1 1 calc R U . . .
C16 C 0.178(5) 0.665(4) 0.7034(14) 0.087(6) Uani 1 1 d . . . . .
H16A H 0.112556 0.612252 0.728447 0.105 Uiso 1 1 calc R U . . .
H16B H 0.213503 0.744063 0.720513 0.105 Uiso 1 1 calc R U . . .
C17 C 0.053(6) 0.696(4) 0.6589(15) 0.087(6) Uani 1 1 d . . . . .
H17A H 0.119139 0.743815 0.633097 0.131 Uiso 1 1 calc R U . . .
H17B H -0.048174 0.745799 0.671267 0.131 Uiso 1 1 calc R U . . .
H17C H 0.008633 0.617008 0.643767 0.131 Uiso 1 1 calc R U . . .
C15 C 0.523(6) 0.822(4) 0.6591(15) 0.087(6) Uani 1 1 d . . . . .
H15A H 0.543702 0.877201 0.629595 0.131 Uiso 1 1 calc R U . . .
H15B H 0.628520 0.823815 0.681287 0.131 Uiso 1 1 calc R U . . .
H15C H 0.418113 0.852447 0.678010 0.131 Uiso 1 1 calc R U . . .
C5 C 0.505(6) 0.226(5) 0.5534(19) 0.090(14) Uani 1 1 d . U . . .
C3 C 0.721(7) 0.187(5) 0.6225(12) 0.098(18) Uani 1 1 d . . . . .
H3A H 0.800018 0.119586 0.636396 0.117 Uiso 1 1 calc R U . . .
H3B H 0.629636 0.207133 0.648406 0.117 Uiso 1 1 calc R U . . .
C12 C 0.519(6) 0.576(4) 0.7417(15) 0.087(6) Uani 1 1 d . . . . .
H12A H 0.550479 0.663007 0.752119 0.105 Uiso 1 1 calc R U . . .
H12B H 0.450622 0.536492 0.769788 0.105 Uiso 1 1 calc R U . . .
C6 C 0.426(4) 0.492(3) 0.5318(10) 0.086(11) Uani 1 1 d G . . . .
C7 C 0.539(4) 0.501(3) 0.4898(12) 0.098(14) Uani 1 1 d G . . . .
H7 H 0.646031 0.453020 0.488534 0.117 Uiso 1 1 calc R U . . .
C8 C 0.495(4) 0.581(3) 0.4498(10) 0.102(15) Uani 1 1 d G . . . .
H8 H 0.571746 0.587646 0.421077 0.122 Uiso 1 1 calc R U . . .
C9 C 0.338(4) 0.652(3) 0.4517(10) 0.091(12) Uani 1 1 d G . . . .
H9 H 0.307514 0.706564 0.424290 0.109 Uiso 1 1 calc R U . . .
C10 C 0.225(4) 0.643(3) 0.4937(11) 0.105(15) Uani 1 1 d G . . . .
H10 H 0.117566 0.690858 0.494959 0.126 Uiso 1 1 calc R U . . .
C11 C 0.269(4) 0.563(3) 0.5337(9) 0.092(13) Uani 1 1 d G . . . .
H11 H 0.191849 0.556233 0.562416 0.110 Uiso 1 1 calc R U . . .
C13 C 0.690(6) 0.501(4) 0.7328(15) 0.087(6) Uani 1 1 d . . . . .
H13A H 0.769655 0.549437 0.710287 0.131 Uiso 1 1 calc R U . . .
H13B H 0.660392 0.420406 0.716866 0.131 Uiso 1 1 calc R U . . .
H13C H 0.750014 0.486476 0.765423 0.131 Uiso 1 1 calc R U . . .
C14 C 0.489(6) 0.685(4) 0.6405(15) 0.087(6) Uani 1 1 d . . . . .
H14A H 0.605992 0.647210 0.631502 0.105 Uiso 1 1 calc R U . . .
H14B H 0.416715 0.689289 0.608906 0.105 Uiso 1 1 calc R U . . .
C2 C 0.834(7) 0.305(5) 0.6104(19) 0.108(13) Uani 1 1 d . . . . .
H2A H 0.900841 0.328839 0.641444 0.129 Uiso 1 1 calc R U . . .
H2B H 0.922441 0.282663 0.583887 0.129 Uiso 1 1 calc R U . . .

loop_
_atom_site_aniso_label
_atom_site_aniso_U_11
_atom_site_aniso_U_22
_atom_site_aniso_U_33
_atom_site_aniso_U_23
_atom_site_aniso_U_13
_atom_site_aniso_U_12
Pt1 0.0510(9) 0.0967(13) 0.0767(10) 0.0023(11) -0.0028(8) 0.0013(10)
Cl2 0.063(6) 0.105(9) 0.087(6) -0.007(6) -0.002(5) 0.001(6)
P1 0.065(6) 0.087(8) 0.071(6) 0.005(7) -0.018(5) 0.006(7)
P2 0.051(5) 0.093(9) 0.072(6) 0.003(6) 0.004(5) 0.002(5)
Cl1 0.074(6) 0.100(9) 0.081(6) -0.005(6) -0.003(6) -0.006(6)
O1 0.07(2) 0.12(3) 0.11(2) -0.01(2) 0.00(2) 0.01(2)
O2 0.09(2) 0.13(3) 0.11(2) -0.02(2) -0.005(17) -0.01(2)
C1 0.07(3) 0.12(3) 0.07(3) 0.00(3) -0.02(2) 0.02(2)
C4 0.06(2) 0.16(4) 0.09(3) 0.01(2) 0.01(2) 0.02(2)
C16 0.069(11) 0.124(16) 0.069(11) 0.014(11) 0.007(9) 0.003(11)
C17 0.069(11) 0.124(16) 0.069(11) 0.014(11) 0.007(9) 0.003(11)
C15 0.069(11) 0.124(16) 0.069(11) 0.014(11) 0.007(9) 0.003(11)
C5 0.06(3) 0.11(4) 0.10(3) -0.02(3) 0.009(19) -0.02(2)
C3 0.10(4) 0.17(5) 0.026(15) 0.02(2) 0.02(2) 0.04(3)
C12 0.069(11) 0.124(16) 0.069(11) 0.014(11) 0.007(9) 0.003(11)
C6 0.09(3) 0.07(3) 0.09(2) 0.00(2) 0.00(2) -0.013(19)
C7 0.09(3) 0.13(4) 0.07(2) 0.01(2) -0.009(19) 0.01(2)
C8 0.09(3) 0.12(4) 0.10(3) 0.02(2) 0.00(2) 0.00(2)
C9 0.08(2) 0.10(3) 0.09(2) 0.03(2) -0.010(19) -0.02(2)
C10 0.12(3) 0.10(4) 0.09(3) 0.02(2) 0.01(2) 0.02(3)
C11 0.10(3) 0.13(4) 0.051(19) -0.002(19) -0.010(19) 0.01(2)
C13 0.069(11) 0.124(16) 0.069(11) 0.014(11) 0.007(9) 0.003(11)
C14 0.069(11) 0.124(16) 0.069(11) 0.014(11) 0.007(9) 0.003(11)
C2 0.06(2) 0.16(4) 0.09(3) 0.01(2) 0.01(2) 0.02(2)

loop_
_atom_type_symbol
_atom_type_description
_atom_type_scat_dispersion_real
_atom_type_scat_dispersion_imag
_atom_type_scat_source
C C 0.0181 0.0091 'International Tables Vol C Tables 4.2.6.8 and 6.1.1.4'
H H 0.0000 0.0000 'International Tables Vol C Tables 4.2.6.8 and 6.1.1.4'
Cl Cl 0.3639 0.7018 'International Tables Vol C Tables 4.2.6.8 and 6.1.1.4'
O O 0.0492 0.0322 'International Tables Vol C Tables 4.2.6.8 and 6.1.1.4'
P P 0.2955 0.4335 'International Tables Vol C Tables 4.2.6.8 and 6.1.1.4'
Pt Pt -4.5932 6.9264 'International Tables Vol C Tables 4.2.6.8 and 6.1.1.4'

loop_
_geom_angle_atom_site_label_1
_geom_angle_atom_site_label_2
_geom_angle_atom_site_label_3
_geom_angle
_geom_angle_site_symmetry_1
_geom_angle_site_symmetry_3
_geom_angle_publ_flag
Cl2 Pt1 Cl1 87.4(4) . . ?
P1 Pt1 Cl2 175.4(5) . . ?
P1 Pt1 P2 98.3(4) . . ?
P1 Pt1 Cl1 88.1(4) . . ?
P2 Pt1 Cl2 86.2(4) . . ?
P2 Pt1 Cl1 173.3(4) . . ?
C1 P1 Pt1 115.2(15) . . ?
C1 P1 C5 95(2) . . ?
C5 P1 Pt1 112.2(15) . . ?
C6 P1 Pt1 122.8(12) . . ?
C6 P1 C1 102.5(19) . . ?
C6 P1 C5 105(2) . . ?
C16 P2 Pt1 112.7(16) . . ?
C16 P2 C12 104.5(18) . . ?
C12 P2 Pt1 110.2(16) . . ?
C14 P2 Pt1 117.0(16) . . ?
C14 P2 C16 105(2) . . ?
C14 P2 C12 106(2) . . ?
O1 C1 P1 121(4) . . ?
O1 C1 C2 124(4) . . ?
C2 C1 P1 115(4) . . ?
H4A C4 H4B 107.6 . . ?
C5 C4 H4A 108.7 . . ?
C5 C4 H4B 108.7 . . ?
C5 C4 C3 114(5) . . ?
C3 C4 H4A 108.7 . . ?
C3 C4 H4B 108.7 . . ?
P2 C16 H16A 109.0 . . ?
P2 C16 H16B 109.0 . . ?
H16A C16 H16B 107.8 . . ?
C17 C16 P2 113(3) . . ?
C17 C16 H16A 109.0 . . ?
C17 C16 H16B 109.0 . . ?
C16 C17 H17A 109.5 . . ?
C16 C17 H17B 109.5 . . ?
C16 C17 H17C 109.5 . . ?
H17A C17 H17B 109.5 . . ?
H17A C17 H17C 109.5 . . ?
H17B C17 H17C 109.5 . . ?
H15A C15 H15B 109.5 . . ?
H15A C15 H15C 109.5 . . ?
H15B C15 H15C 109.5 . . ?
C14 C15 H15A 109.5 . . ?
C14 C15 H15B 109.5 . . ?
C14 C15 H15C 109.5 . . ?
O2 C5 P1 114(4) . . ?
O2 C5 C4 127(5) . . ?
C4 C5 P1 119(4) . . ?
C4 C3 H3A 109.8 . . ?
C4 C3 H3B 109.8 . . ?
C4 C3 C2 110(4) . . ?
H3A C3 H3B 108.2 . . ?
C2 C3 H3A 109.8 . . ?
C2 C3 H3B 109.8 . . ?
P2 C12 H12A 109.3 . . ?
P2 C12 H12B 109.3 . . ?
H12A C12 H12B 108.0 . . ?
C13 C12 P2 112(3) . . ?
C13 C12 H12A 109.3 . . ?
C13 C12 H12B 109.3 . . ?
C7 C6 P1 120.7(19) . . ?
C7 C6 C11 120.0 . . ?
C11 C6 P1 119.3(19) . . ?
C6 C7 H7 120.0 . . ?
C8 C7 C6 120.0 . . ?
C8 C7 H7 120.0 . . ?
C7 C8 H8 120.0 . . ?
C7 C8 C9 120.0 . . ?
C9 C8 H8 120.0 . . ?
C8 C9 H9 120.0 . . ?
C8 C9 C10 120.0 . . ?
C10 C9 H9 120.0 . . ?
C9 C10 H10 120.0 . . ?
C11 C10 C9 120.0 . . ?
C11 C10 H10 120.0 . . ?
C6 C11 H11 120.0 . . ?
C10 C11 C6 120.0 . . ?
C10 C11 H11 120.0 . . ?
C12 C13 H13A 109.5 . . ?
C12 C13 H13B 109.5 . . ?
C12 C13 H13C 109.5 . . ?
H13A C13 H13B 109.5 . . ?
H13A C13 H13C 109.5 . . ?
H13B C13 H13C 109.5 . . ?
P2 C14 H14A 108.1 . . ?
P2 C14 H14B 108.1 . . ?
C15 C14 P2 117(3) . . ?
C15 C14 H14A 108.1 . . ?
C15 C14 H14B 108.1 . . ?
H14A C14 H14B 107.3 . . ?
C1 C2 C3 116(4) . . ?
C1 C2 H2A 108.4 . . ?
C1 C2 H2B 108.4 . . ?
C3 C2 H2A 108.4 . . ?
C3 C2 H2B 108.4 . . ?
H2A C2 H2B 107.5 . . ?

loop_
_geom_bond_atom_site_label_1
_geom_bond_atom_site_label_2
_geom_bond_distance
_geom_bond_site_symmetry_2
_geom_bond_publ_flag
Pt1 Cl2 2.311(11) . ?
Pt1 P1 2.234(11) . ?
Pt1 P2 2.274(12) . ?
Pt1 Cl1 2.376(12) . ?
P1 C1 1.90(5) . ?
P1 C5 1.91(5) . ?
P1 C6 1.79(2) . ?
P2 C16 1.81(4) . ?
P2 C12 1.85(4) . ?
P2 C14 1.78(4) . ?
O1 C1 1.20(6) . ?
O2 C5 1.28(5) . ?
C1 C2 1.49(6) . ?
C4 H4A 0.9900 . ?
C4 H4B 0.9900 . ?
C4 C5 1.41(6) . ?
C4 C3 1.51(6) . ?
C16 H16A 0.9900 . ?
C16 H16B 0.9900 . ?
C16 C17 1.53(5) . ?
C17 H17A 0.9800 . ?
C17 H17B 0.9800 . ?
C17 H17C 0.9800 . ?
C15 H15A 0.9800 . ?
C15 H15B 0.9800 . ?
C15 H15C 0.9800 . ?
C15 C14 1.55(5) . ?
C3 H3A 0.9900 . ?
C3 H3B 0.9900 . ?
C3 C2 1.54(7) . ?
C12 H12A 0.9900 . ?
C12 H12B 0.9900 . ?
C12 C13 1.51(6) . ?
C6 C7 1.3900 . ?
C6 C11 1.3900 . ?
C7 H7 0.9500 . ?
C7 C8 1.3900 . ?
C8 H8 0.9500 . ?
C8 C9 1.3900 . ?
C9 H9 0.9500 . ?
C9 C10 1.3900 . ?
C10 H10 0.9500 . ?
C10 C11 1.3900 . ?
C11 H11 0.9500 . ?
C13 H13A 0.9800 . ?
C13 H13B 0.9800 . ?
C13 H13C 0.9800 . ?
C14 H14A 0.9900 . ?
C14 H14B 0.9900 . ?
C2 H2A 0.9900 . ?
C2 H2B 0.9900 . ?

loop_
_geom_torsion_atom_site_label_1
_geom_torsion_atom_site_label_2
_geom_torsion_atom_site_label_3
_geom_torsion_atom_site_label_4
_geom_torsion
_geom_torsion_site_symmetry_1
_geom_torsion_site_symmetry_2
_geom_torsion_site_symmetry_3
_geom_torsion_site_symmetry_4
_geom_torsion_publ_flag
Pt1 P1 C6 C7 173.9(12) . . . . ?
Pt1 P1 C6 C11 -6(2) . . . . ?
Pt1 P2 C16 C17 -68(3) . . . . ?
Pt1 P2 C12 C13 55(3) . . . . ?
Pt1 P2 C14 C15 178(3) . . . . ?
P1 C1 C2 C3 -4(6) . . . . ?
P1 C6 C7 C8 180(2) . . . . ?
P1 C6 C11 C10 -180(2) . . . . ?
O1 C1 C2 C3 180(5) . . . . ?
C1 P1 C6 C7 43(2) . . . . ?
C1 P1 C6 C11 -138(2) . . . . ?
C4 C3 C2 C1 64(6) . . . . ?
C16 P2 C12 C13 177(3) . . . . ?
C16 P2 C14 C15 52(4) . . . . ?
C5 P1 C6 C7 -57(2) . . . . ?
C5 P1 C6 C11 123(2) . . . . ?
C5 C4 C3 C2 -64(5) . . . . ?
C3 C4 C5 P1 5(6) . . . . ?
C3 C4 C5 O2 -179(4) . . . . ?
C12 P2 C16 C17 172(3) . . . . ?
C12 P2 C14 C15 -58(4) . . . . ?
C6 C7 C8 C9 0.0 . . . . ?
C7 C6 C11 C10 0.0 . . . . ?
C7 C8 C9 C10 0.0 . . . . ?
C8 C9 C10 C11 0.0 . . . . ?
C9 C10 C11 C6 0.0 . . . . ?
C11 C6 C7 C8 0.0 . . . . ?
C14 P2 C16 C17 60(4) . . . . ?
C14 P2 C12 C13 -72(4) . . . . ?
